data_2202927
loop_
_publ_author_name
'I. Wharf'
'Francine B\'elanger-Gari\'epy'

_publ_section_title
;
 Tetrakis(3,5-dimethylphenyl)tin(IV)
;
_journal_issue 8
_journal_name_full 'Acta Crystallographica Section E'
_journal_page_first m661
_journal_page_last m663
_journal_paper_doi 10.1107/S1600536803016167
_journal_volume 59
_journal_year 2003
_chemical_formula_iupac '[Sn (C8 H9)4]'
_chemical_formula_moiety 'C32 H36 Sn'
_chemical_formula_sum 'C32 H36 Sn'
_chemical_formula_weight 539.30
_chemical_melting_point 427.0(10)
_chemical_name_systematic
;
Tetrakis(3,5-dimethylphenyl)tin(IV)
;
_space_group_IT_number 114
_symmetry_cell_setting tetragonal
_symmetry_space_group_name_Hall 'P -4 2n'
_symmetry_space_group_name_H-M 'P -4 21 c'
_atom_sites_solution_hydrogens geom
_atom_sites_solution_primary direct
_atom_sites_solution_secondary difmap
_audit_creation_method 'SHELXL96 (Sheldrick, 1996)'
_cell_angle_alpha 90
_cell_angle_beta 90
_cell_angle_gamma 90
_cell_formula_units_Z 2
_cell_length_a 13.4000(19)
_cell_length_b 13.4000(19)
_cell_length_c 8.2000(16)
_cell_measurement_reflns_used 25
_cell_measurement_temperature 293(2)
_cell_measurement_theta_max 20.0
_cell_measurement_theta_min 17.0
_cell_volume 1472.4(4)
_computing_cell_refinement 'CAD-4 Software'
_computing_data_collection 'CAD-4 Software (Enraf-Nonius, 1989)'
_computing_data_reduction 'NRC-2 and NRC-2A (Ahmed et al, 1973)'
_computing_molecular_graphics 'SHELXTL (Bruker, 1997)'
_computing_publication_material SHELXL96
_computing_structure_refinement 'SHELXL96 (Sheldrick, 1996)'
_computing_structure_solution 'SHELXS97 (Sheldrick, 1997)'
_diffrn_ambient_temperature 293(2)
_diffrn_measured_fraction_theta_full 1.000
_diffrn_measured_fraction_theta_max 1.000
_diffrn_measurement_device_type 'Enraf-Nonius CAD-4'
_diffrn_measurement_method \w
_diffrn_radiation_monochromator graphite
_diffrn_radiation_source 'normal-focus xray tube'
_diffrn_radiation_type 'Cu K\a'
_diffrn_radiation_wavelength 1.54178
_diffrn_reflns_av_R_equivalents 0.071
_diffrn_reflns_av_sigmaI/netI 0.012
_diffrn_reflns_limit_h_max 16
_diffrn_reflns_limit_h_min -16
_diffrn_reflns_limit_k_max 16
_diffrn_reflns_limit_k_min -16
_diffrn_reflns_limit_l_max 9
_diffrn_reflns_limit_l_min -9
_diffrn_reflns_number 20587
_diffrn_reflns_theta_full 70.0
_diffrn_reflns_theta_max 70.0
_diffrn_reflns_theta_min 4.7
_diffrn_standards_decay_% 1.6
_diffrn_standards_interval_time 60
_diffrn_standards_number 5
_exptl_absorpt_coefficient_mu 6.995
_exptl_absorpt_correction_T_max 0.659
_exptl_absorpt_correction_T_min 0.289
_exptl_absorpt_correction_type integration
_exptl_absorpt_process_details '(ABSORP in NRCVAX; Gabe et al, 1989)'
_exptl_crystal_colour colourless
_exptl_crystal_density_diffrn 1.216
_exptl_crystal_density_meas ?
_exptl_crystal_density_method none
_exptl_crystal_description needle
_exptl_crystal_F_000 556.0
_exptl_crystal_size_max 0.53
_exptl_crystal_size_mid 0.11
_exptl_crystal_size_min 0.07
_refine_diff_density_max 0.58
_refine_diff_density_min -0.42
_refine_ls_abs_structure_details 'Flack (1983), 581 Friedel pairs'
_refine_ls_abs_structure_Flack -0.01(3)
_refine_ls_extinction_coef 0.0055(6)
_refine_ls_extinction_expression Fc^*^=kFc[1+0.001xFc^2^\l^3^/sin(2\q)]^-1/4^
_refine_ls_extinction_method SHELXL96
_refine_ls_goodness_of_fit_all 1.13
_refine_ls_goodness_of_fit_ref 1.19
_refine_ls_hydrogen_treatment constr
_refine_ls_matrix_type full
_refine_ls_number_parameters 78
_refine_ls_number_reflns 1390
_refine_ls_number_restraints 0
_refine_ls_restrained_S_all 1.13
_refine_ls_restrained_S_obs 1.19
_refine_ls_R_factor_all 0.043
_refine_ls_R_factor_gt 0.038
_refine_ls_shift/su_max 0.001
_refine_ls_shift/su_mean 0.000
_refine_ls_structure_factor_coef Fsqd
_refine_ls_weighting_details 'w = 1/[\s^2^(Fo^2^)+(0.0637P)^2^+0.1298P] where P = (Fo^2^+2Fc^2^)/3'
_refine_ls_weighting_scheme calc
_refine_ls_wR_factor_all 0.102
_refine_ls_wR_factor_ref 0.099
_reflns_number_gt 1182
_reflns_number_total 1390
_reflns_threshold_expression I>2\s(I)
_cod_data_source_file tk6124.cif
_cod_data_source_block I
_cod_depositor_comments
;
The following automatic conversions were performed:
'_symmetry_cell_setting' value 'Tetragonal' changed to 'tetragonal'
according to '/home/saulius/struct/CIF-dictionaries/cif_core.dic'
dictionary named 'cif_core.dic' version 2.4.1 from 2010-06-29.

Automatic conversion script
Id: cif_fix_enum 1527 2010-12-29 10:47:43Z saulius 

The following automatic conversions were performed:

'_chemical_melting_point' value '426-428 K' was changed to
'427.0(10)' - the average value was taken and precision was
estimated.

Automatic conversion script
Id: cif_fix_values 1646 2011-03-28 12:23:43Z adriana 

The following automatic conversions were performed:

'_chemical_melting_point' value '426-428 K' was changed to
'427.0(10)' - the average value was taken and precision was
estimated.

'_symmetry_cell_setting' value 'Tetragonal' changed to
'tetragonal' according to
/home/saulius/struct/CIF-dictionaries/cif_core.dic dictionary named
'cif_core.dic' version 2.4.1 from 2010-06-29.

Automatic conversion script
Id: cif_fix_values 1715 2011-07-08 13:25:40Z adriana 

The following automatic conversions were performed:

'_exptl_crystal_density_meas' value 'not measured' was changed to '?'
- the value is perceived as not measured.

Automatic conversion script
Id: cif_fix_values 3008 2015-01-20 13:52:24Z robertas 
;
_cod_database_code 2202927
_cod_database_fobs_code 2202927

loop_
_symmetry_equiv_pos_as_xyz
'x, y, z'
'-x, -y, z'
'y, -x, -z'
'-y, x, -z'
'-x+1/2, y+1/2, -z+1/2'
'x+1/2, -y+1/2, -z+1/2'
'-y+1/2, -x+1/2, z+1/2'
'y+1/2, x+1/2, z+1/2'

loop_
_atom_site_label
_atom_site_fract_x
_atom_site_fract_y
_atom_site_fract_z
_atom_site_U_iso_or_equiv
_atom_site_adp_type
_atom_site_calc_flag
_atom_site_refinement_flags
_atom_site_occupancy
_atom_site_disorder_group
_atom_site_type_symbol
Sn 0.5000 0.5000 0.0000 0.0716(2) Uani d S 1 . Sn
C1 0.4281(3) 0.3915(3) 0.1500(6) 0.0727(10) Uani d . 1 . C
C2 0.4450(3) 0.2895(3) 0.1262(6) 0.0779(10) Uani d . 1 . C
H2 0.4887 0.2690 0.0447 0.093 Uiso calc R 1 . H
C3 0.3983(3) 0.2189(3) 0.2215(6) 0.0839(11) Uani d . 1 . C
C4 0.3314(4) 0.2507(4) 0.3390(7) 0.0922(14) Uani d . 1 . C
H4 0.2979 0.2030 0.4006 0.111 Uiso calc R 1 . H
C5 0.3123(5) 0.3499(4) 0.3684(8) 0.0913(14) Uani d . 1 . C
C6 0.3619(4) 0.4186(3) 0.2702(7) 0.0884(13) Uani d . 1 . C
H6 0.3496 0.4862 0.2866 0.106 Uiso calc R 1 . H
C7 0.4217(6) 0.1086(3) 0.1962(8) 0.133(2) Uani d . 1 . C
H7A 0.4385 0.0972 0.0840 0.200 Uiso calc R 1 . H
H7B 0.3643 0.0694 0.2248 0.200 Uiso calc R 1 . H
H7C 0.4770 0.0899 0.2641 0.200 Uiso calc R 1 . H
C8 0.2410(5) 0.3813(4) 0.4988(9) 0.142(2) Uani d . 1 . C
H8A 0.1802 0.3439 0.4887 0.212 Uiso calc R 1 . H
H8B 0.2267 0.4512 0.4876 0.212 Uiso calc R 1 . H
H8C 0.2701 0.3691 0.6038 0.212 Uiso calc R 1 . H

loop_
_atom_site_aniso_label
_atom_site_aniso_U_11
_atom_site_aniso_U_22
_atom_site_aniso_U_33
_atom_site_aniso_U_12
_atom_site_aniso_U_13
_atom_site_aniso_U_23
Sn 0.0624(2) 0.0624(2) 0.0899(4) 0.000 0.000 0.000
C1 0.072(2) 0.060(2) 0.086(3) 0.0029(16) -0.006(2) -0.0031(19)
C2 0.090(2) 0.062(2) 0.081(2) 0.0042(17) -0.001(2) -0.0015(19)
C3 0.102(3) 0.060(2) 0.090(3) -0.003(2) -0.010(2) -0.001(2)
C4 0.093(3) 0.074(3) 0.110(4) -0.011(2) -0.002(3) 0.021(3)
C5 0.092(3) 0.077(3) 0.105(4) 0.004(2) 0.019(3) 0.013(3)
C6 0.095(3) 0.061(2) 0.110(3) 0.010(2) 0.008(3) 0.007(2)
C7 0.207(6) 0.058(2) 0.136(5) 0.000(3) 0.006(5) -0.003(3)
C8 0.152(5) 0.126(4) 0.147(5) 0.030(4) 0.065(5) 0.026(4)

loop_
_atom_type_symbol
_atom_type_description
_atom_type_scat_dispersion_real
_atom_type_scat_dispersion_imag
_atom_type_scat_source
C C 0.0181 0.0091 'International Tables Vol C Tables 4.2.6.8 and 6.1.1.4'
H H 0.0000 0.0000 'International Tables Vol C Tables 4.2.6.8 and 6.1.1.4'
Sn Sn 0.0259 5.4591 'International Tables Vol C Tables 4.2.6.8 and 6.1.1.4'

loop_
_geom_angle_atom_site_label_1
_geom_angle_atom_site_label_2
_geom_angle_atom_site_label_3
_geom_angle_site_symmetry_1
_geom_angle_site_symmetry_3
_geom_angle
_geom_angle_publ_flag
C1 Sn C1 2_665 3_565 109.40(12) no
C1 Sn C1 2_665 4_655 109.40(12) no
C1 Sn C1 3_565 4_655 109.6(2) no
C1 Sn C1 2_665 . 109.6(2) yes
C1 Sn C1 3_565 . 109.40(12) yes
C1 Sn C1 4_655 . 109.40(12) no
C6 C1 C2 . . 117.6(5) yes
C6 C1 Sn . . 121.7(3) yes
C2 C1 Sn . . 120.8(4) yes
C3 C2 C1 . . 121.2(4) no
C3 C2 H2 . . 119.4 no
C1 C2 H2 . . 119.4 no
C2 C3 C4 . . 118.6(4) no
C2 C3 C7 . . 119.7(5) no
C4 C3 C7 . . 121.8(5) no
C5 C4 C3 . . 122.7(5) no
C5 C4 H4 . . 118.6 no
C3 C4 H4 . . 118.6 no
C4 C5 C6 . . 116.7(5) no
C4 C5 C8 . . 121.1(5) no
C6 C5 C8 . . 122.2(5) no
C1 C6 C5 . . 123.2(4) no
C1 C6 H6 . . 118.4 no
C5 C6 H6 . . 118.4 no
C3 C7 H7A . . 109.5 no
C3 C7 H7B . . 109.5 no
H7A C7 H7B . . 109.5 no
C3 C7 H7C . . 109.5 no
H7A C7 H7C . . 109.5 no
H7B C7 H7C . . 109.5 no
C5 C8 H8A . . 109.5 no
C5 C8 H8B . . 109.5 no
H8A C8 H8B . . 109.5 no
C5 C8 H8C . . 109.5 no
H8A C8 H8C . . 109.5 no
H8B C8 H8C . . 109.5 no

loop_
_geom_bond_atom_site_label_1
_geom_bond_atom_site_label_2
_geom_bond_site_symmetry_2
_geom_bond_distance
_geom_bond_publ_flag
Sn C1 2_665 2.134(5) no
Sn C1 3_565 2.134(5) no
Sn C1 4_655 2.134(5) no
Sn C1 . 2.134(5) yes
C1 C6 . 1.375(8) no
C1 C2 . 1.400(5) no
C2 C3 . 1.377(6) no
C2 H2 . 0.9300 no
C3 C4 . 1.383(6) no
C3 C7 . 1.525(5) no
C4 C5 . 1.374(8) no
C4 H4 . 0.9300 no
C5 C6 . 1.392(7) no
C5 C8 . 1.495(8) no
C6 H6 . 0.9300 no
C7 H7A . 0.9600 no
C7 H7B . 0.9600 no
C7 H7C . 0.9600 no
C8 H8A . 0.9600 no
C8 H8B . 0.9600 no
C8 H8C . 0.9600 no

loop_
_geom_torsion_atom_site_label_1
_geom_torsion_atom_site_label_2
_geom_torsion_atom_site_label_3
_geom_torsion_atom_site_label_4
_geom_torsion_site_symmetry_1
_geom_torsion
_geom_torsion_publ_flag
C1 Sn C1 C6 2_665 53.4(4) yes
C1 Sn C1 C6 3_565 -66.5(3) yes
C1 Sn C1 C6 4_655 173.4(4) yes
C1 Sn C1 C2 2_665 -128.2(4) yes
C1 Sn C1 C2 3_565 111.9(5) yes
C1 Sn C1 C2 4_655 -8.2(4) yes
C6 C1 C2 C3 . -1.0(7) no
Sn C1 C2 C3 . -179.4(3) yes
C1 C2 C3 C4 . 1.9(6) no
C1 C2 C3 C7 . -177.7(5) no
C2 C3 C4 C5 . -2.4(8) no
C7 C3 C4 C5 . 177.2(6) no
C3 C4 C5 C6 . 1.8(10) no
C3 C4 C5 C8 . -178.7(6) no
C2 C1 C6 C5 . 0.4(8) no
Sn C1 C6 C5 . 178.9(5) yes
C4 C5 C6 C1 . -0.8(10) no
C8 C5 C6 C1 . 179.7(6) no
